data_2312667
loop_
_publ_author_name
'Zhang, Qing'
'Wang, Zi Quan'
'Xing, Dian Xiang'
'Wang, Shou Juan'
'Tan, Xue Jie'

_publ_section_title
;
 Synthesis, crystal structures and antiproliferative activities of a new
 indole-containing dipyridylmethanone hydrazone Schiff base and its
 cadmium(II) complex.
;
_journal_coeditor_code OJ3023
_journal_issue 'Pt 11'
_journal_name_full 'Acta crystallographica. Section C, Structural chemistry'
_journal_page_first 748
_journal_page_last 760
_journal_paper_doi 10.1107/S2053229624010167
_journal_volume 80
_journal_year 2024
_chemical_formula_iupac '[Cd Cl2 (C20 H15 N5)]'
_chemical_formula_moiety 'C20 H15 Cd Cl2 N5'
_chemical_formula_sum 'C20 H15 Cd Cl2 N5'
_chemical_formula_weight 508.67
_chemical_name_systematic
Poly[[2-({[bis(pyridin-2-yl)methylidene]hydrazin-1-ylidene}methyl)-1<i>H</i>-indole]di-\m-chlorido-cadmium(II)]
_space_group_crystal_system trigonal
_space_group_IT_number 167
_space_group_name_Hall '-R 3 2"c'
_space_group_name_H-M_alt 'R -3 c :H'
_atom_sites_solution_hydrogens geom
_audit_creation_method SHELXL-2018/3
_cell_angle_alpha 90
_cell_angle_beta 90
_cell_angle_gamma 120
_cell_formula_units_Z 36
_cell_length_a 34.6379(7)
_cell_length_b 34.6379(7)
_cell_length_c 18.4784(3)
_cell_measurement_reflns_used 6284
_cell_measurement_temperature 293(2)
_cell_measurement_theta_max 70.9720
_cell_measurement_theta_min 9.5140
_cell_volume 19199.9(6)
_computing_cell_refinement
;
SMART (Bruker, 2000)
;
_computing_data_collection
;
SMART (Bruker, 2000)
;
_computing_data_reduction
;
SAINT (Bruker, 2000)
;
_computing_molecular_graphics
;
OLEX2 (Dolomanov <i>et al.</i>, 2009),
DIAMOND (Brandenburg & Putz, 1999) and
ORTEP-3 for Windows (Farrugia, 2012)
;
_computing_publication_material
;
OLEX2 (Dolomanov <i>et al.</i>, 2009)
;
_computing_structure_refinement
;
SHELXL2016 (Sheldrick, 2015b)
;
_computing_structure_solution
;
SHELXT2016 (Sheldrick, 2015a)
;
_diffrn_ambient_temperature 293(2)
_diffrn_measured_fraction_theta_full 0.997
_diffrn_measured_fraction_theta_max 0.987
_diffrn_measurement_device_type 'Bruker SMART CCD area detector'
_diffrn_measurement_method 'phi and omega scans'
_diffrn_radiation_type CuK\a
_diffrn_radiation_wavelength 1.54184
_diffrn_reflns_av_R_equivalents 0.0200
_diffrn_reflns_av_unetI/netI 0.0188
_diffrn_reflns_limit_h_max 42
_diffrn_reflns_limit_h_min -36
_diffrn_reflns_limit_k_max 41
_diffrn_reflns_limit_k_min -37
_diffrn_reflns_limit_l_max 22
_diffrn_reflns_limit_l_min -20
_diffrn_reflns_number 13934
_diffrn_reflns_theta_full 67.684
_diffrn_reflns_theta_max 70.925
_diffrn_reflns_theta_min 4.422
_diffrn_source 'fine-focus sealed tube'
_exptl_absorpt_coefficient_mu 10.622
_exptl_absorpt_correction_T_max 0.727
_exptl_absorpt_correction_T_min 0.487
_exptl_absorpt_correction_type multi-scan
_exptl_absorpt_process_details
;
(SADABS; Bruker, 2000)
;
_exptl_crystal_colour 'clear light yellow'
_exptl_crystal_density_diffrn 1.584
_exptl_crystal_density_method 'not measured'
_exptl_crystal_description needle
_exptl_crystal_F_000 9072
_exptl_crystal_size_max 0.210
_exptl_crystal_size_mid 0.060
_exptl_crystal_size_min 0.030
_refine_diff_density_max 0.378
_refine_diff_density_min -0.308
_refine_ls_extinction_coef 0.0000025(7)
_refine_ls_extinction_expression Fc^*^=kFc[1+0.001xFc^2^\l^3^/sin(2\q)]^-1/4^
_refine_ls_extinction_method
;
SHELXL2016 (Sheldrick, 2015b)
;
_refine_ls_goodness_of_fit_ref 1.090
_refine_ls_hydrogen_treatment constr
_refine_ls_matrix_type full
_refine_ls_number_parameters 254
_refine_ls_number_reflns 4079
_refine_ls_number_restraints 0
_refine_ls_restrained_S_all 1.090
_refine_ls_R_factor_all 0.0269
_refine_ls_R_factor_gt 0.0219
_refine_ls_shift/su_max 0.003
_refine_ls_shift/su_mean 0.000
_refine_ls_structure_factor_coef Fsqd
_refine_ls_weighting_details 'w=1/[\s^2^(Fo^2^)+(0.0235P)^2^+26.2978P] where P=(Fo^2^+2Fc^2^)/3'
_refine_ls_weighting_scheme calc
_refine_ls_wR_factor_gt 0.0527
_refine_ls_wR_factor_ref 0.0569
_reflns_number_gt 3651
_reflns_number_total 4079
_reflns_threshold_expression 'I > 2\s(I)'
_cod_data_source_file oj3023sup1.cif
_cod_data_source_block pCd2
_cod_depositor_comments 'Adding full bibliography for 2312666--2312667.cif.'
_cod_original_cell_volume 19199.9(8)
_cod_database_code 2312667
_cod_database_fobs_code 2312667
_shelx_space_group_comment
;
The symmetry employed for this shelxl refinement is uniquely defined
by the following loop, which should always be used as a source of
symmetry information in preference to the above space-group names.
They are only intended as comments.
;

loop_
_space_group_symop_operation_xyz
'x, y, z'
'-y, x-y, z'
'-x+y, -x, z'
'y, x, -z+1/2'
'x-y, -y, -z+1/2'
'-x, -x+y, -z+1/2'
'x+2/3, y+1/3, z+1/3'
'-y+2/3, x-y+1/3, z+1/3'
'-x+y+2/3, -x+1/3, z+1/3'
'y+2/3, x+1/3, -z+5/6'
'x-y+2/3, -y+1/3, -z+5/6'
'-x+2/3, -x+y+1/3, -z+5/6'
'x+1/3, y+2/3, z+2/3'
'-y+1/3, x-y+2/3, z+2/3'
'-x+y+1/3, -x+2/3, z+2/3'
'y+1/3, x+2/3, -z+7/6'
'x-y+1/3, -y+2/3, -z+7/6'
'-x+1/3, -x+y+2/3, -z+7/6'
'-x, -y, -z'
'y, -x+y, -z'
'x-y, x, -z'
'-y, -x, z-1/2'
'-x+y, y, z-1/2'
'x, x-y, z-1/2'
'-x+2/3, -y+1/3, -z+1/3'
'y+2/3, -x+y+1/3, -z+1/3'
'x-y+2/3, x+1/3, -z+1/3'
'-y+2/3, -x+1/3, z-1/6'
'-x+y+2/3, y+1/3, z-1/6'
'x+2/3, x-y+1/3, z-1/6'
'-x+1/3, -y+2/3, -z+2/3'
'y+1/3, -x+y+2/3, -z+2/3'
'x-y+1/3, x+2/3, -z+2/3'
'-y+1/3, -x+2/3, z+1/6'
'-x+y+1/3, y+2/3, z+1/6'
'x+1/3, x-y+2/3, z+1/6'

loop_
_atom_site_type_symbol
_atom_site_label
_atom_site_fract_x
_atom_site_fract_y
_atom_site_fract_z
_atom_site_U_iso_or_equiv
_atom_site_adp_type
_atom_site_calc_flag
_atom_site_occupancy
_atom_site_disorder_assembly
_atom_site_disorder_group
C C1 0.09400(9) 0.24472(8) 0.42912(14) 0.0454(6) Uani d 1 . .
C C2 0.06504(10) 0.21722(9) 0.37752(15) 0.0533(7) Uani d 1 . .
H H2 0.052534 0.225515 0.340423 0.064 Uiso calc 1 . .
C C3 0.05759(9) 0.17379(9) 0.39091(15) 0.0485(6) Uani d 1 . .
C C4 0.03165(10) 0.13185(10) 0.35796(18) 0.0623(8) Uani d 1 . .
H H4 0.014419 0.128848 0.317469 0.075 Uiso calc 1 . .
C C5 0.03210(11) 0.09567(10) 0.38614(19) 0.0674(9) Uani d 1 . .
H H5 0.014970 0.067905 0.364584 0.081 Uiso calc 1 . .
C C6 0.05778(11) 0.09964(10) 0.44659(19) 0.0660(8) Uani d 1 . .
H H6 0.057510 0.074392 0.464353 0.079 Uiso calc 1 . .
C C7 0.08359(10) 0.13989(10) 0.48092(16) 0.0565(7) Uani d 1 . .
H H7 0.100534 0.142151 0.521426 0.068 Uiso calc 1 . .
C C8 0.08335(9) 0.17700(8) 0.45273(14) 0.0444(6) Uani d 1 . .
C C9 0.10845(9) 0.29131(8) 0.43834(14) 0.0458(6) Uani d 1 . .
H H9 0.097544 0.304495 0.406742 0.055 Uiso calc 1 . .
C C10 0.17982(7) 0.39155(8) 0.50038(12) 0.0350(5) Uani d 1 . .
C C11 0.18337(7) 0.43616(8) 0.50310(12) 0.0362(5) Uani d 1 . .
C C12 0.22394(9) 0.47533(9) 0.49885(16) 0.0529(7) Uani d 1 . .
H H12 0.250248 0.474485 0.494282 0.063 Uiso calc 1 . .
C C13 0.22500(10) 0.51565(9) 0.50145(17) 0.0625(8) Uani d 1 . .
H H13 0.252062 0.542222 0.499212 0.075 Uiso calc 1 . .
C C14 0.18595(10) 0.51626(9) 0.50734(16) 0.0582(7) Uani d 1 . .
H H14 0.185895 0.543066 0.509179 0.070 Uiso calc 1 . .
C C15 0.14660(9) 0.47596(9) 0.51048(15) 0.0487(6) Uani d 1 . .
H H15 0.119955 0.476184 0.514635 0.058 Uiso calc 1 . .
C C16 0.22104(7) 0.38849(8) 0.50950(12) 0.0368(5) Uani d 1 . .
C C17 0.23295(9) 0.36554(9) 0.46175(14) 0.0480(6) Uani d 1 . .
H H17 0.215069 0.350835 0.422090 0.058 Uiso calc 1 . .
C C18 0.27198(10) 0.36487(11) 0.47407(16) 0.0578(7) Uani d 1 . .
H H18 0.280967 0.349941 0.442539 0.069 Uiso calc 1 . .
C C19 0.29716(9) 0.38652(11) 0.53336(16) 0.0587(8) Uani d 1 . .
H H19 0.323451 0.386395 0.542971 0.070 Uiso calc 1 . .
C C20 0.28294(9) 0.40852(10) 0.57865(15) 0.0541(7) Uani d 1 . .
H H20 0.300185 0.422940 0.619039 0.065 Uiso calc 1 . .
N N1 0.10545(7) 0.22063(7) 0.47458(11) 0.0452(5) Uani d 1 . .
H H1 0.123466 0.231180 0.510672 0.054 Uiso calc 1 . .
N N2 0.13572(6) 0.31548(6) 0.48820(11) 0.0410(5) Uani d 1 . .
N N3 0.14077(6) 0.35823(6) 0.48902(10) 0.0373(4) Uani d 1 . .
N N4 0.14507(6) 0.43697(6) 0.50783(10) 0.0386(4) Uani d 1 . .
N N5 0.24575(7) 0.41024(7) 0.56764(11) 0.0432(5) Uani d 1 . .
Cd Cd1 0.07678(2) 0.37014(2) 0.49986(2) 0.03375(6) Uani d 1 . .
Cl Cl1 0.02612(2) 0.28840(2) 0.52485(3) 0.04579(15) Uani d 1 . .
Cl Cl2 0.03104(2) 0.40899(2) 0.47715(3) 0.04509(14) Uani d 1 . .

loop_
_atom_site_aniso_label
_atom_site_aniso_U_11
_atom_site_aniso_U_22
_atom_site_aniso_U_33
_atom_site_aniso_U_12
_atom_site_aniso_U_13
_atom_site_aniso_U_23
C1 0.0442(14) 0.0389(13) 0.0567(15) 0.0234(12) -0.0098(12) -0.0045(11)
C2 0.0572(17) 0.0483(15) 0.0599(16) 0.0304(14) -0.0176(13) -0.0073(13)
C3 0.0468(15) 0.0452(14) 0.0546(15) 0.0237(12) -0.0067(12) -0.0079(12)
C4 0.0547(18) 0.0521(17) 0.0742(19) 0.0224(14) -0.0130(15) -0.0161(15)
C5 0.0594(19) 0.0410(16) 0.091(2) 0.0170(14) 0.0048(17) -0.0122(15)
C6 0.071(2) 0.0404(15) 0.089(2) 0.0293(15) 0.0187(18) 0.0090(15)
C7 0.0626(18) 0.0527(17) 0.0606(17) 0.0336(15) 0.0057(14) 0.0070(13)
C8 0.0448(14) 0.0406(13) 0.0509(14) 0.0236(12) 0.0005(11) -0.0031(11)
C9 0.0448(14) 0.0408(13) 0.0561(15) 0.0246(12) -0.0064(12) -0.0026(11)
C10 0.0306(11) 0.0398(12) 0.0361(11) 0.0186(10) -0.0042(9) -0.0022(9)
C11 0.0319(11) 0.0350(12) 0.0383(12) 0.0142(10) -0.0020(9) -0.0018(9)
C12 0.0358(13) 0.0404(14) 0.0752(18) 0.0135(11) -0.0020(12) 0.0019(13)
C13 0.0495(17) 0.0356(14) 0.087(2) 0.0098(13) -0.0072(15) -0.0006(14)
C14 0.0664(19) 0.0361(14) 0.0722(18) 0.0258(14) -0.0094(15) -0.0083(13)
C15 0.0480(15) 0.0425(14) 0.0612(16) 0.0267(12) -0.0046(12) -0.0107(12)
C16 0.0305(11) 0.0412(13) 0.0413(12) 0.0199(10) -0.0027(9) -0.0014(10)
C17 0.0422(14) 0.0582(16) 0.0466(14) 0.0273(13) -0.0048(11) -0.0121(12)
C18 0.0544(17) 0.076(2) 0.0598(17) 0.0448(16) -0.0005(14) -0.0145(15)
C19 0.0468(16) 0.083(2) 0.0652(18) 0.0464(16) -0.0113(13) -0.0137(16)
C20 0.0445(15) 0.0737(19) 0.0540(15) 0.0370(15) -0.0159(12) -0.0161(14)
N1 0.0476(12) 0.0420(11) 0.0511(12) 0.0261(10) -0.0115(10) -0.0079(9)
N2 0.0355(10) 0.0347(10) 0.0559(12) 0.0199(9) -0.0042(9) -0.0011(9)
N3 0.0364(10) 0.0329(10) 0.0470(11) 0.0207(9) -0.0049(8) -0.0019(8)
N4 0.0351(10) 0.0350(10) 0.0447(11) 0.0168(9) -0.0031(8) -0.0054(8)
N5 0.0358(11) 0.0544(13) 0.0453(11) 0.0270(10) -0.0063(9) -0.0095(9)
Cd1 0.02975(9) 0.03423(10) 0.03777(10) 0.01637(7) -0.00226(6) 0.00158(6)
Cl1 0.0447(3) 0.0366(3) 0.0374(3) 0.0064(2) -0.0041(2) -0.0020(2)
Cl2 0.0501(3) 0.0659(4) 0.0368(3) 0.0421(3) 0.0017(2) 0.0043(3)

loop_
_atom_type_symbol
_atom_type_description
_atom_type_scat_dispersion_real
_atom_type_scat_dispersion_imag
_atom_type_scat_source
C C 0.0181 0.0091 'International Tables Vol C Tables 4.2.6.8 and 6.1.1.4'
H H 0.0000 0.0000 'International Tables Vol C Tables 4.2.6.8 and 6.1.1.4'
N N 0.0311 0.0180 'International Tables Vol C Tables 4.2.6.8 and 6.1.1.4'
Cd Cd 0.1185 4.6533 'International Tables Vol C Tables 4.2.6.8 and 6.1.1.4'
Cl Cl 0.3639 0.7018 'International Tables Vol C Tables 4.2.6.8 and 6.1.1.4'

loop_
_geom_angle_atom_site_label_1
_geom_angle_atom_site_label_2
_geom_angle_atom_site_label_3
_geom_angle_site_symmetry_1
_geom_angle_site_symmetry_3
_geom_angle
_geom_angle_publ_flag
C2 C1 N1 . . 109.7(2) ?
C2 C1 C9 . . 125.9(2) ?
N1 C1 C9 . . 124.3(2) ?
C1 C2 C3 . . 107.4(2) ?
C4 C3 C2 . . 134.8(3) ?
C4 C3 C8 . . 118.7(3) ?
C2 C3 C8 . . 106.5(2) ?
C5 C4 C3 . . 119.2(3) ?
C4 C5 C6 . . 121.1(3) ?
C7 C6 C5 . . 121.9(3) ?
C6 C7 C8 . . 117.5(3) ?
N1 C8 C7 . . 130.6(3) ?
N1 C8 C3 . . 107.8(2) ?
C7 C8 C3 . . 121.5(3) ?
N2 C9 C1 . . 123.0(2) ?
N3 C10 C11 . . 116.3(2) ?
N3 C10 C16 . . 124.8(2) ?
C11 C10 C16 . . 119.0(2) ?
N4 C11 C12 . . 120.8(2) ?
N4 C11 C10 . . 117.0(2) ?
C12 C11 C10 . . 122.2(2) ?
C13 C12 C11 . . 119.4(3) ?
C14 C13 C12 . . 119.5(3) ?
C13 C14 C15 . . 118.1(3) ?
N4 C15 C14 . . 123.0(3) ?
N5 C16 C17 . . 122.9(2) ?
N5 C16 C10 . . 114.4(2) ?
C17 C16 C10 . . 122.7(2) ?
C16 C17 C18 . . 118.7(2) ?
C19 C18 C17 . . 118.9(2) ?
C18 C19 C20 . . 118.9(2) ?
N5 C20 C19 . . 123.5(2) ?
C8 N1 C1 . . 108.5(2) ?
C9 N2 N3 . . 111.0(2) ?
C10 N3 N2 . . 118.11(19) ?
C10 N3 Cd1 . . 118.00(15) ?
N2 N3 Cd1 . . 122.12(14) ?
C15 N4 C11 . . 119.1(2) ?
C15 N4 Cd1 . . 120.98(17) ?
C11 N4 Cd1 . . 119.64(15) ?
C20 N5 C16 . . 117.1(2) ?
N4 Cd1 N3 . . 67.76(6) ?
N4 Cd1 Cl1 . . 152.90(5) ?
N3 Cd1 Cl1 . . 90.34(5) ?
N4 Cd1 Cl2 . . 94.30(5) ?
N3 Cd1 Cl2 . . 156.49(5) ?
Cl1 Cd1 Cl2 . . 110.65(2) ?
N4 Cd1 Cl1 . 17 85.72(5) ?
N3 Cd1 Cl1 . 17 102.69(5) ?
Cl1 Cd1 Cl1 . 17 83.75(2) ?
Cl2 Cd1 Cl1 . 17 90.436(19) ?
N4 Cd1 Cl2 . 10_455 96.11(5) ?
N3 Cd1 Cl2 . 10_455 83.49(5) ?
Cl1 Cd1 Cl2 . 10_455 97.04(2) ?
Cl2 Cd1 Cl2 . 10_455 83.511(19) ?
Cl1 Cd1 Cl2 17 10_455 173.78(2) ?
Cd1 Cl1 Cd1 . 17 94.281(19) ?
Cd1 Cl2 Cd1 . 10_455 96.248(19) ?

loop_
_geom_bond_atom_site_label_1
_geom_bond_atom_site_label_2
_geom_bond_site_symmetry_2
_geom_bond_distance
_geom_bond_publ_flag
C1 C2 . 1.366(4) ?
C1 N1 . 1.375(3) ?
C1 C9 . 1.441(3) ?
C2 C3 . 1.415(4) ?
C3 C4 . 1.408(4) ?
C3 C8 . 1.419(4) ?
C4 C5 . 1.364(4) ?
C5 C6 . 1.391(5) ?
C6 C7 . 1.378(4) ?
C7 C8 . 1.391(4) ?
C8 N1 . 1.370(3) ?
C9 N2 . 1.285(3) ?
C10 N3 . 1.282(3) ?
C10 C11 . 1.489(3) ?
C10 C16 . 1.493(3) ?
C11 N4 . 1.344(3) ?
C11 C12 . 1.384(3) ?
C12 C13 . 1.379(4) ?
C13 C14 . 1.368(4) ?
C14 C15 . 1.381(4) ?
C15 N4 . 1.326(3) ?
C16 N5 . 1.345(3) ?
C16 C17 . 1.381(3) ?
C17 C18 . 1.383(4) ?
C18 C19 . 1.367(4) ?
C19 C20 . 1.378(4) ?
C20 N5 . 1.335(3) ?
N2 N3 . 1.401(3) ?
N3 Cd1 . 2.4575(19) ?
N4 Cd1 . 2.3450(19) ?
Cd1 Cl1 . 2.5181(6) ?
Cd1 Cl2 . 2.5746(6) ?
Cd1 Cl1 17 2.6561(6) ?
Cd1 Cl2 10_455 2.6612(6) ?

loop_
_geom_hbond_atom_site_label_D
_geom_hbond_atom_site_label_H
_geom_hbond_atom_site_label_A
_geom_hbond_site_symmetry_A
_geom_hbond_distance_DH
_geom_hbond_distance_HA
_geom_hbond_distance_DA
_geom_hbond_angle_DHA
_geom_hbond_publ_flag
N1 H1 N5 17 0.86 2.13 2.987(3) 178.6 yes
C9 H9 Cl2 10_455 0.93 2.71 3.588(3) 158.7 yes
C12 H12 N5 . 0.93 2.54 2.995(4) 110.3 yes
C18 H18 Cl2 28 0.93 2.83 3.607(3) 142.0 yes
C20 H20 Cl1 36 0.93 2.78 3.431(3) 127.7 yes
